data_7009118
loop_
_publ_author_name
'Kurdziel, Krystyna'
'G\/lowiak, Tadeusz'
'Jezierska, Julia'

_publ_section_title
;
 Complexes of some transition metal ions with 2-methyl-1-vinylimidazole
 in aqueous solution and the solid state
;
_journal_issue 7
_journal_name_full 'Journal of the Chemical Society, Dalton Transactions'
_journal_page_first 1095
_journal_paper_doi 10.1039/a908718d
_journal_year 2000
_chemical_formula_sum 'C12 H16 Cu N6 O6'
_chemical_formula_weight 403.85
_chemical_name_systematic
;
  ?
;
_space_group_IT_number 2
_symmetry_cell_setting triclinic
_symmetry_space_group_name_Hall '-P 1'
_symmetry_space_group_name_H-M 'P -1'
_atom_sites_solution_hydrogens geom
_atom_sites_solution_primary direct
_atom_sites_solution_secondary difmap
_audit_creation_method SHELXL-97
_cell_angle_alpha 103.78(3)
_cell_angle_beta 95.39(3)
_cell_angle_gamma 94.78(3)
_cell_formula_units_Z 2
_cell_length_a 7.2610(10)
_cell_length_b 7.931(2)
_cell_length_c 14.743(3)
_cell_measurement_temperature 100(1)
_cell_volume 816.0(3)
_computing_structure_refinement 'SHELXL-97 (Sheldrick, 1997)'
_computing_structure_solution 'SHELXS-97 (Sheldrick, 1990)'
_diffrn_ambient_temperature 100(1)
_diffrn_measured_fraction_theta_full 0.805
_diffrn_measured_fraction_theta_max 0.805
_diffrn_measurement_device 'Kuma KM4CCD'
_diffrn_radiation_monochromator graphite
_diffrn_radiation_source 'fine-focus sealed tube'
_diffrn_radiation_type MoK\\a
_diffrn_radiation_wavelength 0.71073
_diffrn_reflns_av_R_equivalents 0.0195
_diffrn_reflns_av_sigmaI/netI 0.0176
_diffrn_reflns_limit_h_max 9
_diffrn_reflns_limit_h_min -5
_diffrn_reflns_limit_k_max 10
_diffrn_reflns_limit_k_min -10
_diffrn_reflns_limit_l_max 19
_diffrn_reflns_limit_l_min -19
_diffrn_reflns_number 5089
_diffrn_reflns_theta_full 28.86
_diffrn_reflns_theta_max 28.86
_diffrn_reflns_theta_min 2.87
_exptl_absorpt_coefficient_mu 1.382
_exptl_absorpt_correction_type none
_exptl_crystal_density_diffrn 1.644
_exptl_crystal_density_method 'not measured'
_exptl_crystal_F_000 414
_exptl_crystal_size_max 0.20
_exptl_crystal_size_mid 0.15
_exptl_crystal_size_min 0.15
_refine_diff_density_max 0.586
_refine_diff_density_min -0.590
_refine_diff_density_rms 0.067
_refine_ls_extinction_method none
_refine_ls_goodness_of_fit_ref 1.058
_refine_ls_hydrogen_treatment mixed
_refine_ls_matrix_type full
_refine_ls_number_parameters 290
_refine_ls_number_reflns 3437
_refine_ls_number_restraints 0
_refine_ls_restrained_S_all 1.058
_refine_ls_R_factor_all 0.0322
_refine_ls_R_factor_gt 0.0313
_refine_ls_shift/su_max 0.001
_refine_ls_shift/su_mean 0.000
_refine_ls_structure_factor_coef Fsqd
_refine_ls_weighting_details 'w=1/[\\s^2^(Fo^2^)+(0.0380P)^2^+0.9046P] where P=(Fo^2^+2Fc^2^)/3'
_refine_ls_weighting_scheme calc
_refine_ls_wR_factor_gt 0.0776
_refine_ls_wR_factor_ref 0.0787
_reflns_number_gt 3323
_reflns_number_total 3437
_reflns_threshold_expression >2sigma(I)
_cod_data_source_file a908718d.txt
_cod_data_source_block '[CuL2(NO3)2]'
_cod_depositor_comments
;
The following automatic conversions were performed:

'_refine_ls_weighting_scheme' value 'calc
w=1/[\\s^2^(Fo^2^)+(0.0380P)^2^+0.9046P] where P=(Fo^2^+2Fc^2^)/3'
was changed to 'calc'. New tag '_refine_ls_weighting_details' was
created. The value of the new tag was set to
'w=1/[\\s^2^(Fo^2^)+(0.0380P)^2^+0.9046P] where P=(Fo^2^+2Fc^2^)/3'.

Automatic conversion script
Id: cif_fix_values 3143 2015-03-26 13:38:13Z robertas 
;
_cod_original_sg_symbol_H-M P-1
_cod_database_code 7009118

loop_
_symmetry_equiv_pos_as_xyz
'x, y, z'
'-x, -y, -z'

loop_
_atom_site_label
_atom_site_type_symbol
_atom_site_fract_x
_atom_site_fract_y
_atom_site_fract_z
_atom_site_U_iso_or_equiv
_atom_site_adp_type
_atom_site_occupancy
_atom_site_calc_flag
_atom_site_refinement_flags
_atom_site_disorder_assembly
_atom_site_disorder_group
Cu Cu 0.13527(3) 0.49137(3) 0.261122(14) 0.01439(8) Uani 1 d . . .
O1 O -0.09615(18) 0.59648(17) 0.22211(9) 0.0173(3) Uani 1 d . . .
O2 O -0.0841(2) 0.5961(2) 0.37018(10) 0.0245(3) Uani 1 d . . .
O3 O -0.3017(2) 0.71891(19) 0.30554(11) 0.0250(3) Uani 1 d . . .
O4 O 0.26648(19) 0.73465(18) 0.28881(10) 0.0206(3) Uani 1 d . . .
O5 O 0.2953(2) 0.60036(18) 0.14668(10) 0.0221(3) Uani 1 d . . .
O6 O 0.3920(2) 0.87659(19) 0.19526(12) 0.0269(3) Uani 1 d . . .
N1 N -0.1640(2) 0.6398(2) 0.30162(11) 0.0175(3) Uani 1 d . . .
N2 N 0.3216(2) 0.7400(2) 0.20877(12) 0.0182(3) Uani 1 d . . .
N11 N 0.3045(2) 0.4063(2) 0.34824(11) 0.0162(3) Uani 1 d . . .
N12 N 0.4994(2) 0.2447(2) 0.40220(11) 0.0164(3) Uani 1 d . . .
N21 N 0.0227(2) 0.2550(2) 0.19593(11) 0.0173(3) Uani 1 d . . .
N22 N -0.1488(2) 0.0352(2) 0.09884(11) 0.0156(3) Uani 1 d . . .
C11 C 0.4470(2) 0.3152(2) 0.32908(13) 0.0151(3) Uani 1 d . . .
C12 C 0.3846(3) 0.2943(3) 0.47134(13) 0.0185(4) Uani 1 d . . .
C13 C 0.2647(3) 0.3927(3) 0.43698(13) 0.0184(4) Uani 1 d . . .
C14 C 0.5358(3) 0.2915(2) 0.24065(13) 0.0179(4) Uani 1 d . . .
C15 C 0.6451(3) 0.1362(3) 0.40432(15) 0.0224(4) Uani 1 d . . .
C16 C 0.7348(3) 0.1150(3) 0.48217(16) 0.0273(4) Uani 1 d . . .
C21 C -0.0781(2) 0.2049(2) 0.11296(13) 0.0174(4) Uani 1 d . . .
C22 C -0.0877(3) -0.0248(3) 0.17698(14) 0.0219(4) Uani 1 d . . .
C23 C 0.0175(3) 0.1096(3) 0.23613(14) 0.0210(4) Uani 1 d . . .
C24 C -0.1109(3) 0.3145(3) 0.04503(15) 0.0226(4) Uani 1 d . . .
C25 C -0.2646(3) -0.0645(3) 0.01824(14) 0.0232(4) Uani 1 d . . .
C26 C -0.3438(3) -0.2219(3) 0.01338(17) 0.0280(4) Uani 1 d . . .
H1 H 0.172(4) 0.450(3) 0.4659(18) 0.024(6) Uiso 1 d . . .
H2 H 0.396(3) 0.257(3) 0.5294(18) 0.022(6) Uiso 1 d . . .
H3 H 0.494(4) 0.180(4) 0.206(2) 0.032(7) Uiso 1 d . . .
H4 H 0.497(4) 0.377(4) 0.2082(19) 0.030(7) Uiso 1 d . . .
H5 H 0.667(4) 0.305(4) 0.254(2) 0.033(7) Uiso 1 d . . .
H6 H 0.672(4) 0.076(3) 0.3432(19) 0.026(6) Uiso 1 d . . .
H7 H 0.826(4) 0.039(4) 0.479(2) 0.033(7) Uiso 1 d . . .
H8 H 0.710(4) 0.172(4) 0.542(2) 0.041(8) Uiso 1 d . . .
H9 H 0.072(4) 0.106(3) 0.2966(19) 0.026(6) Uiso 1 d . . .
H10 H -0.120(4) -0.145(4) 0.183(2) 0.033(7) Uiso 1 d . . .
H11 H -0.025(4) 0.413(4) 0.063(2) 0.042(8) Uiso 1 d . . .
H12 H -0.236(4) 0.350(4) 0.048(2) 0.041(8) Uiso 1 d . . .
H13 H -0.102(5) 0.251(5) -0.015(3) 0.051(9) Uiso 1 d . . .
H14 H -0.275(4) 0.000(4) -0.033(2) 0.038(8) Uiso 1 d . . .
H15 H -0.335(4) -0.272(4) 0.065(2) 0.033(7) Uiso 1 d . . .
H16 H -0.411(4) -0.285(4) -0.040(2) 0.041(8) Uiso 1 d . . .

loop_
_atom_site_aniso_label
_atom_site_aniso_U_11
_atom_site_aniso_U_22
_atom_site_aniso_U_33
_atom_site_aniso_U_23
_atom_site_aniso_U_13
_atom_site_aniso_U_12
Cu 0.01413(12) 0.01441(12) 0.01500(12) 0.00448(9) 0.00143(8) 0.00146(8)
O1 0.0204(6) 0.0183(6) 0.0146(6) 0.0048(5) 0.0039(5) 0.0053(5)
O2 0.0236(7) 0.0356(8) 0.0180(6) 0.0114(6) 0.0042(6) 0.0090(6)
O3 0.0207(7) 0.0255(7) 0.0307(8) 0.0062(6) 0.0063(6) 0.0118(5)
O4 0.0230(7) 0.0188(6) 0.0185(6) 0.0031(5) 0.0028(5) -0.0019(5)
O5 0.0257(7) 0.0214(7) 0.0179(6) 0.0034(6) 0.0030(6) 0.0002(5)
O6 0.0265(7) 0.0205(7) 0.0377(8) 0.0154(6) 0.0060(7) -0.0015(5)
N1 0.0178(7) 0.0157(7) 0.0195(7) 0.0044(6) 0.0045(6) 0.0024(5)
N2 0.0160(7) 0.0189(7) 0.0214(8) 0.0087(6) 0.0023(6) 0.0012(5)
N11 0.0151(7) 0.0179(7) 0.0160(7) 0.0048(6) 0.0018(6) 0.0021(5)
N12 0.0183(7) 0.0168(7) 0.0142(7) 0.0038(6) 0.0014(6) 0.0031(6)
N21 0.0144(7) 0.0175(7) 0.0198(7) 0.0035(6) 0.0036(6) 0.0026(5)
N22 0.0161(7) 0.0161(7) 0.0153(7) 0.0048(6) 0.0022(6) 0.0022(5)
C11 0.0146(8) 0.0149(8) 0.0150(8) 0.0034(7) 0.0001(6) -0.0007(6)
C12 0.0199(9) 0.0216(9) 0.0142(8) 0.0045(7) 0.0036(7) 0.0014(7)
C13 0.0173(8) 0.0222(9) 0.0151(8) 0.0026(7) 0.0038(7) 0.0021(7)
C14 0.0191(9) 0.0179(8) 0.0179(8) 0.0054(7) 0.0041(7) 0.0027(7)
C15 0.0232(9) 0.0233(9) 0.0224(9) 0.0061(8) 0.0044(8) 0.0090(7)
C16 0.0274(10) 0.0276(10) 0.0266(10) 0.0073(9) -0.0036(8) 0.0068(8)
C21 0.0142(8) 0.0195(8) 0.0191(8) 0.0048(7) 0.0043(7) 0.0033(6)
C22 0.0253(10) 0.0191(9) 0.0228(9) 0.0081(8) 0.0024(8) 0.0026(7)
C23 0.0225(9) 0.0211(9) 0.0199(9) 0.0065(8) 0.0003(7) 0.0039(7)
C24 0.0246(10) 0.0216(9) 0.0220(9) 0.0064(8) 0.0025(8) 0.0021(7)
C25 0.0216(9) 0.0261(9) 0.0198(9) 0.0027(8) 0.0001(8) 0.0022(7)
C26 0.0278(10) 0.0263(10) 0.0253(10) 0.0014(9) -0.0019(9) -0.0036(8)

loop_
_atom_type_symbol
_atom_type_description
_atom_type_scat_dispersion_real
_atom_type_scat_dispersion_imag
_atom_type_scat_source
C C 0.0033 0.0016 'International Tables Vol C Tables 4.2.6.8 and 6.1.1.4'
H H 0.0000 0.0000 'International Tables Vol C Tables 4.2.6.8 and 6.1.1.4'
N N 0.0061 0.0033 'International Tables Vol C Tables 4.2.6.8 and 6.1.1.4'
O O 0.0106 0.0060 'International Tables Vol C Tables 4.2.6.8 and 6.1.1.4'
Cu Cu 0.3201 1.2651 'International Tables Vol C Tables 4.2.6.8 and 6.1.1.4'

loop_
_geom_angle_atom_site_label_1
_geom_angle_atom_site_label_2
_geom_angle_atom_site_label_3
_geom_angle
_geom_angle_site_symmetry_1
_geom_angle_site_symmetry_3
_geom_angle_publ_flag
N21 Cu N11 92.96(7) . . ?
N21 Cu O4 162.82(7) . . ?
N11 Cu O4 96.36(7) . . ?
N21 Cu O1 91.49(6) . . ?
N11 Cu O1 155.05(6) . . ?
O4 Cu O1 86.13(6) . . ?
N21 Cu O5 105.77(6) . . ?
N11 Cu O5 112.59(6) . . ?
O4 Cu O5 57.25(6) . . ?
O1 Cu O5 89.67(6) . . ?
N21 Cu O2 103.44(7) . . ?
N11 Cu O2 97.43(6) . . ?
O4 Cu O2 89.66(6) . . ?
O1 Cu O2 57.69(5) . . ?
O5 Cu O2 136.32(5) . . ?
N1 O1 Cu 100.84(10) . . ?
N1 O2 Cu 83.89(10) . . ?
N2 O4 Cu 102.07(11) . . ?
N2 O5 Cu 84.28(11) . . ?
O3 N1 O2 123.84(17) . . ?
O3 N1 O1 118.80(16) . . ?
O2 N1 O1 117.36(15) . . ?
O6 N2 O5 122.77(17) . . ?
O6 N2 O4 121.15(17) . . ?
O5 N2 O4 116.06(15) . . ?
C11 N11 C13 106.26(15) . . ?
C11 N11 Cu 128.21(13) . . ?
C13 N11 Cu 123.66(12) . . ?
C11 N12 C12 108.30(15) . . ?
C11 N12 C15 124.93(16) . . ?
C12 N12 C15 126.76(16) . . ?
C21 N21 C23 107.23(16) . . ?
C21 N21 Cu 127.66(14) . . ?
C23 N21 Cu 124.72(13) . . ?
C21 N22 C22 108.79(16) . . ?
C21 N22 C25 125.70(17) . . ?
C22 N22 C25 125.52(17) . . ?
N11 C11 N12 109.96(16) . . ?
N11 C11 C14 125.11(17) . . ?
N12 C11 C14 124.92(16) . . ?
C13 C12 N12 105.48(17) . . ?
C13 C12 H2 132.2(15) . . ?
N12 C12 H2 122.3(15) . . ?
C12 C13 N11 109.99(17) . . ?
C12 C13 H1 128.4(16) . . ?
N11 C13 H1 121.6(16) . . ?
C11 C14 H3 106.2(18) . . ?
C11 C14 H4 108.6(17) . . ?
H3 C14 H4 111(2) . . ?
C11 C14 H5 110.3(17) . . ?
H3 C14 H5 110(2) . . ?
H4 C14 H5 110(2) . . ?
C16 C15 N12 124.1(2) . . ?
C16 C15 H6 122.0(15) . . ?
N12 C15 H6 113.9(15) . . ?
C15 C16 H7 120.2(18) . . ?
C15 C16 H8 122.9(19) . . ?
H7 C16 H8 117(3) . . ?
N21 C21 N22 108.92(17) . . ?
N21 C21 C24 126.19(17) . . ?
N22 C21 C24 124.89(17) . . ?
C23 C22 N22 106.04(17) . . ?
C23 C22 H10 130.0(16) . . ?
N22 C22 H10 124.0(16) . . ?
C22 C23 N21 109.02(17) . . ?
C22 C23 H9 123.6(16) . . ?
N21 C23 H9 127.3(16) . . ?
C21 C24 H11 108.1(19) . . ?
C21 C24 H12 108.7(18) . . ?
H11 C24 H12 109(3) . . ?
C21 C24 H13 110(2) . . ?
H11 C24 H13 112(3) . . ?
H12 C24 H13 109(3) . . ?
C26 C25 N22 122.4(2) . . ?
C26 C25 H14 126.0(17) . . ?
N22 C25 H14 111.6(17) . . ?
C25 C26 H15 122.0(17) . . ?
C25 C26 H16 121(2) . . ?
H15 C26 H16 117(3) . . ?

loop_
_geom_bond_atom_site_label_1
_geom_bond_atom_site_label_2
_geom_bond_distance
_geom_bond_site_symmetry_2
_geom_bond_publ_flag
Cu N21 1.9605(17) . ?
Cu N11 1.9673(16) . ?
Cu O4 2.0106(15) . ?
Cu O1 2.0322(14) . ?
Cu O5 2.4167(16) . ?
Cu O2 2.4246(16) . ?
O1 N1 1.296(2) . ?
O2 N1 1.253(2) . ?
O3 N1 1.223(2) . ?
O4 N2 1.290(2) . ?
O5 N2 1.245(2) . ?
O6 N2 1.226(2) . ?
N11 C11 1.324(2) . ?
N11 C13 1.393(2) . ?
N12 C11 1.366(2) . ?
N12 C12 1.383(2) . ?
N12 C15 1.421(2) . ?
N21 C21 1.320(2) . ?
N21 C23 1.416(3) . ?
N22 C21 1.360(2) . ?
N22 C22 1.397(3) . ?
N22 C25 1.413(2) . ?
C11 C14 1.487(3) . ?
C12 C13 1.358(3) . ?
C12 H2 0.97(3) . ?
C13 H1 0.92(3) . ?
C14 H3 0.92(3) . ?
C14 H4 0.96(3) . ?
C14 H5 0.95(3) . ?
C15 C16 1.319(3) . ?
C15 H6 0.96(3) . ?
C16 H7 0.93(3) . ?
C16 H8 0.93(3) . ?
C21 C24 1.490(3) . ?
C22 C23 1.333(3) . ?
C22 H10 0.99(3) . ?
C23 H9 0.95(3) . ?
C24 H11 0.93(3) . ?
C24 H12 0.98(3) . ?
C24 H13 0.92(4) . ?
C25 C26 1.313(3) . ?
C25 H14 1.01(3) . ?
C26 H15 0.94(3) . ?
C26 H16 0.90(3) . ?
